data_7224201
loop_
_publ_author_name
'Podyachev, Sergey Nicolaevich'
'Gimazetdinova, Gulnaz'
'Gubaidullin, Aidar Timergalievich'
'Syakaev, Victor Vasil'evich'
'Sudakova, Svetlana'
'Gabidullin, Bulat'
'Ivanov, Vladimir Timofeevich'
'Gogolashvili, Edward Lavrentievich'
'Konovalov, Alexander Ivanovich'

_publ_section_title
;
 Synthesis, structure and coordinating properties of novel bifunctional
 carboxylic derivatives of 1,3-alternate tetrathiacalix[4]arene
;
_journal_name_full 'RSC Adv.'
_journal_paper_doi 10.1039/C6RA01730D
_journal_year 2016
_chemical_formula_moiety 'C60 H66 N6 O10 S4, (C O H4)'
_chemical_formula_sum 'C61 H70 N6 O11 S4'
_chemical_formula_weight 1191.47
_chemical_melting_point 471
_chemical_name_common
5,11,17,23-Tetra-tert-butyl-25,27-Di[((2-pyridinylmethylidene)hydrazinocarbonyl)-methoxy]-26,28-di[(hydroxycarbonyl)methoxy]-2,8,14,20-tetrathiacalix[4]arene
_space_group_crystal_system triclinic
_space_group_IT_number 2
_space_group_name_Hall '-P 1'
_space_group_name_H-M_alt 'P -1'
_symmetry_space_group_name_Hall '-P 1'
_symmetry_space_group_name_H-M 'P -1'
_atom_sites_solution_hydrogens mixed
_audit_creation_method SHELXL-2014/7
_audit_update_record
;
2015-11-17 deposited with the CCDC.
2016-02-09 downloaded from the CCDC.
;
_cell_angle_alpha 71.891(12)
_cell_angle_beta 85.063(18)
_cell_angle_gamma 69.735(12)
_cell_formula_units_Z 2
_cell_length_a 13.783(13)
_cell_length_b 15.091(14)
_cell_length_c 17.68(2)
_cell_measurement_reflns_used 1205
_cell_measurement_temperature 296(2)
_cell_measurement_theta_max 16.85
_cell_measurement_theta_min 2.37
_cell_volume 3278(6)
_computing_cell_refinement 'Bruker SAINT'
_computing_data_collection 'Bruker APEX2'
_computing_data_reduction 'Bruker SAINT'
_computing_molecular_graphics 'Bruker SHELXTL'
_computing_publication_material 'Bruker SHELXTL'
_computing_structure_refinement 'SHELXL-2014/7 (Sheldrick, 2014)'
_computing_structure_solution 'SHELXS-97 (Sheldrick, 2008)'
_diffrn_ambient_temperature 296(2)
_diffrn_measured_fraction_theta_full 1.000
_diffrn_measured_fraction_theta_max 0.898
_diffrn_measurement_device_type 'Bruker APEX-II CCD'
_diffrn_measurement_method 'omega scans'
_diffrn_radiation_source 'fine-focus sealed tube'
_diffrn_radiation_type MoK\a
_diffrn_radiation_wavelength 0.71073
_diffrn_reflns_av_R_equivalents 0.2261
_diffrn_reflns_av_unetI/netI 0.4454
_diffrn_reflns_laue_measured_fraction_full 1.000
_diffrn_reflns_laue_measured_fraction_max 0.898
_diffrn_reflns_limit_h_max 19
_diffrn_reflns_limit_h_min -18
_diffrn_reflns_limit_k_max 20
_diffrn_reflns_limit_k_min -20
_diffrn_reflns_limit_l_max 24
_diffrn_reflns_limit_l_min -24
_diffrn_reflns_number 39008
_diffrn_reflns_point_group_measured_fraction_full 1.000
_diffrn_reflns_point_group_measured_fraction_max 0.898
_diffrn_reflns_theta_full 25.242
_diffrn_reflns_theta_max 30.027
_diffrn_reflns_theta_min 1.575
_exptl_absorpt_coefficient_mu 0.204
_exptl_absorpt_correction_T_max 0.992
_exptl_absorpt_correction_T_min 0.829
_exptl_absorpt_correction_type multi-scan
_exptl_absorpt_process_details
;
 G.M. Sheldrick (1998a). SADABS v.2.01, Bruker.
 Siemens Area Detector Absorption Correction Program.
 Bruker AXS. Madison. Wisconsin. USA

 The maximum experimental transmission factor Tmax is equal to the 
 one estimated by SHELX. The minimum experimental transmission factor 
 Tmin is calculated as a product of Tmax and the Tmin-to-Tmax-ratio, 
 evaluated by SADABS.
;
_exptl_crystal_colour colorless
_exptl_crystal_density_diffrn 1.207
_exptl_crystal_description block
_exptl_crystal_F_000 1260
_exptl_crystal_recrystallization_method 'Re-crystallisation from solvent: MeOH/CH2Cl2'
_exptl_crystal_size_max 0.109
_exptl_crystal_size_mid 0.083
_exptl_crystal_size_min 0.037
_platon_squeeze_details
;
;
_refine_diff_density_max 0.692
_refine_diff_density_min -0.483
_refine_diff_density_rms 0.113
_refine_ls_extinction_method none
_refine_ls_goodness_of_fit_ref 0.897
_refine_ls_hydrogen_treatment constr
_refine_ls_matrix_type full
_refine_ls_number_parameters 752
_refine_ls_number_reflns 16924
_refine_ls_number_restraints 690
_refine_ls_restrained_S_all 0.891
_refine_ls_R_factor_all 0.3498
_refine_ls_R_factor_gt 0.1530
_refine_ls_shift/su_max 0.003
_refine_ls_shift/su_mean 0.000
_refine_ls_structure_factor_coef Fsqd
_refine_ls_weighting_details 'w=1/[\s^2^(Fo^2^)+(0.2000P)^2^] where P=(Fo^2^+2Fc^2^)/3'
_refine_ls_weighting_scheme calc
_refine_ls_wR_factor_gt 0.4178
_refine_ls_wR_factor_ref 0.4690
_reflns_Friedel_coverage 0.000
_reflns_number_gt 3408
_reflns_number_total 16924
_reflns_threshold_expression 'I > 2\s(I)'
_cod_data_source_file c6ra01730d2.cif
_cod_data_source_block sample_5
_cod_database_code 7224201
_shelx_shelxl_version_number 2014/7
_shelx_space_group_comment
;
The symmetry employed for this shelxl refinement is uniquely defined
by the following loop, which should always be used as a source of
symmetry information in preference to the above space-group names.
They are only intended as comments.
;
_shelx_estimated_absorpt_t_min 0.978
_shelx_estimated_absorpt_t_max 0.992

loop_
_space_group_symop_operation_xyz
'x, y, z'
'-x, -y, -z'

loop_
_atom_site_label
_atom_site_type_symbol
_atom_site_fract_x
_atom_site_fract_y
_atom_site_fract_z
_atom_site_U_iso_or_equiv
_atom_site_adp_type
_atom_site_occupancy
_atom_site_site_symmetry_order
_atom_site_calc_flag
_atom_site_refinement_flags_posn
_atom_site_refinement_flags_adp
_atom_site_refinement_flags_occupancy
_atom_site_disorder_assembly
_atom_site_disorder_group
S1 S 0.5754(2) 0.6034(2) 0.38576(17) 0.0656(8) Uani 1 1 d . U . . .
C2 C 0.5355(7) 0.5504(7) 0.3250(6) 0.050(2) Uani 1 1 d . U . . .
C3 C 0.4711(7) 0.4929(6) 0.3623(6) 0.048(2) Uani 1 1 d . U . . .
H3 H 0.4610 0.4793 0.4168 0.057 Uiso 1 1 calc R U . . .
C4 C 0.4223(7) 0.4563(7) 0.3166(6) 0.053(2) Uani 1 1 d . U . . .
C5 C 0.4406(7) 0.4779(7) 0.2373(5) 0.051(2) Uani 1 1 d . U . . .
H5 H 0.4097 0.4541 0.2069 0.061 Uiso 1 1 calc R U . . .
C6 C 0.5026(7) 0.5331(7) 0.1989(5) 0.046(2) Uani 1 1 d . U . . .
C7 C 0.5494(7) 0.5709(7) 0.2420(6) 0.053(2) Uani 1 1 d . U . . .
O7 O 0.6108(5) 0.6278(5) 0.2089(4) 0.0563(17) Uani 1 1 d . U . . .
S8 S 0.4974(2) 0.5719(3) 0.09435(16) 0.0727(9) Uani 1 1 d . U . . .
C9 C 0.6201(7) 0.5815(8) 0.0606(6) 0.055(2) Uani 1 1 d . U . . .
C10 C 0.6213(8) 0.6751(8) 0.0111(5) 0.059(2) Uani 1 1 d . U . . .
H10 H 0.5606 0.7295 0.0002 0.070 Uiso 1 1 calc R U . . .
C11 C 0.7146(8) 0.6849(8) -0.0213(6) 0.058(2) Uani 1 1 d . U . . .
C12 C 0.8054(8) 0.6003(8) 0.0030(6) 0.064(3) Uani 1 1 d . U . . .
H12 H 0.8693 0.6078 -0.0113 0.077 Uiso 1 1 calc R U . . .
C13 C 0.8035(7) 0.5097(7) 0.0456(6) 0.054(2) Uani 1 1 d . U . . .
C14 C 0.7092(7) 0.4976(8) 0.0768(5) 0.052(2) Uani 1 1 d . U . . .
O14 O 0.7036(5) 0.4065(5) 0.1199(4) 0.0597(17) Uani 1 1 d . U . . .
S15 S 0.9167(2) 0.4088(2) 0.05726(16) 0.0651(8) Uani 1 1 d . U . . .
C16 C 0.9285(8) 0.3447(7) 0.1587(6) 0.060(2) Uani 1 1 d . U . . .
C17 C 0.9373(7) 0.2418(7) 0.1811(7) 0.061(2) Uani 1 1 d . U . . .
H17 H 0.9300 0.2148 0.1422 0.073 Uiso 1 1 calc R U . . .
C19 C 0.9644(7) 0.2288(8) 0.3148(7) 0.066(3) Uani 1 1 d . U . . .
H19 H 0.9757 0.1905 0.3679 0.079 Uiso 1 1 calc R U . . .
C20 C 0.9568(7) 0.3258(7) 0.2964(6) 0.052(2) Uani 1 1 d . U . . .
C21 C 0.9400(7) 0.3826(7) 0.2171(6) 0.051(2) Uani 1 1 d . U . . .
O21 O 0.9386(5) 0.4815(4) 0.1949(4) 0.0624(18) Uani 1 1 d . U . . .
S22 S 0.9825(2) 0.3673(2) 0.37219(18) 0.0740(9) Uani 1 1 d . U . . .
C23 C 0.8887(7) 0.4800(7) 0.3646(5) 0.050(2) Uani 1 1 d . U . . .
C24 C 0.9153(8) 0.5607(7) 0.3610(5) 0.055(2) Uani 1 1 d . U . . .
H24 H 0.9851 0.5541 0.3561 0.066 Uiso 1 1 calc R U . . .
C26 C 0.7434(8) 0.6627(8) 0.3668(5) 0.055(2) Uani 1 1 d . U . . .
H26 H 0.6945 0.7233 0.3669 0.066 Uiso 1 1 calc R U . . .
C27 C 0.7096(8) 0.5858(8) 0.3693(6) 0.060(2) Uani 1 1 d . U . . .
C28 C 0.7817(8) 0.4929(7) 0.3698(5) 0.049(2) Uani 1 1 d . U . . .
O28 O 0.7472(5) 0.4167(5) 0.3678(4) 0.0605(18) Uani 1 1 d . U . . .
C29 C 0.3540(8) 0.3948(8) 0.3580(6) 0.060(2) Uani 1 1 d . U . . .
C30 C 0.4038(8) 0.3132(9) 0.4252(7) 0.080(3) Uani 1 1 d . U . . .
H30A H 0.4296 0.3367 0.4612 0.119 Uiso 1 1 calc R U . . .
H30B H 0.3550 0.2822 0.4519 0.119 Uiso 1 1 calc R U . . .
H30C H 0.4603 0.2661 0.4076 0.119 Uiso 1 1 calc R U . . .
C31 C 0.3119(10) 0.3610(10) 0.2993(8) 0.098(4) Uani 1 1 d . U . . .
H31A H 0.2790 0.4172 0.2549 0.147 Uiso 1 1 calc R U . . .
H31B H 0.3677 0.3142 0.2808 0.147 Uiso 1 1 calc R U . . .
H31C H 0.2625 0.3303 0.3251 0.147 Uiso 1 1 calc R U . . .
C32 C 0.2535(9) 0.4748(9) 0.3869(8) 0.098(4) Uani 1 1 d . U . . .
H32A H 0.2206 0.5292 0.3414 0.146 Uiso 1 1 calc R U . . .
H32B H 0.2051 0.4425 0.4123 0.146 Uiso 1 1 calc R U . . .
H32C H 0.2764 0.4989 0.4238 0.146 Uiso 1 1 calc R U . . .
C33 C 0.7171(9) 0.7834(8) -0.0772(6) 0.072(3) Uani 1 1 d . U . . .
C34 C 0.8045(10) 0.8110(9) -0.0519(8) 0.093(4) Uani 1 1 d . U . . .
H34A H 0.8694 0.7590 -0.0504 0.140 Uiso 1 1 calc R U . . .
H34B H 0.8076 0.8715 -0.0895 0.140 Uiso 1 1 calc R U . . .
H34C H 0.7910 0.8198 0.0000 0.140 Uiso 1 1 calc R U . . .
C35 C 0.6185(10) 0.8669(9) -0.0785(7) 0.090(3) Uani 1 1 d . U . . .
H35A H 0.6241 0.9272 -0.1147 0.135 Uiso 1 1 calc R U . . .
H35B H 0.5624 0.8533 -0.0957 0.135 Uiso 1 1 calc R U . . .
H35C H 0.6056 0.8738 -0.0261 0.135 Uiso 1 1 calc R U . . .
C36 C 0.7375(13) 0.7774(11) -0.1620(7) 0.125(5) Uani 1 1 d . U . . .
H36A H 0.8006 0.7242 -0.1626 0.187 Uiso 1 1 calc R U . . .
H36B H 0.6812 0.7656 -0.1808 0.187 Uiso 1 1 calc R U . . .
H36C H 0.7434 0.8387 -0.1960 0.187 Uiso 1 1 calc R U . . .
C18 C 0.9562(7) 0.1830(8) 0.2586(7) 0.067(3) Uani 1 1 d D U . . .
C37 C 0.9671(8) 0.0728(8) 0.2824(6) 0.085(3) Uani 1 1 d D U . . .
C38 C 0.8710(15) 0.0620(15) 0.3247(16) 0.096(5) Uani 0.543(10) 1 d D U P A 1
H38A H 0.8755 -0.0062 0.3403 0.143 Uiso 0.543(10) 1 calc R U P A 1
H38B H 0.8640 0.0837 0.3712 0.143 Uiso 0.543(10) 1 calc R U P A 1
H38C H 0.8119 0.1017 0.2898 0.143 Uiso 0.543(10) 1 calc R U P A 1
C39 C 1.0591(17) 0.0132(14) 0.3420(15) 0.105(5) Uani 0.543(10) 1 d D U P A 1
H39A H 1.1219 0.0188 0.3163 0.158 Uiso 0.543(10) 1 calc R U P A 1
H39B H 1.0486 0.0388 0.3865 0.158 Uiso 0.543(10) 1 calc R U P A 1
H39C H 1.0640 -0.0552 0.3603 0.158 Uiso 0.543(10) 1 calc R U P A 1
C40 C 0.982(2) 0.0308(16) 0.2116(12) 0.112(5) Uani 0.543(10) 1 d D U P A 1
H40A H 1.0439 0.0376 0.1844 0.168 Uiso 0.543(10) 1 calc R U P A 1
H40B H 0.9889 -0.0379 0.2307 0.168 Uiso 0.543(10) 1 calc R U P A 1
H40C H 0.9238 0.0666 0.1756 0.168 Uiso 0.543(10) 1 calc R U P A 1
C38' C 1.0605(18) 0.0203(16) 0.2415(17) 0.096(5) Uani 0.457(10) 1 d D U P A 2
H38D H 1.0685 -0.0487 0.2556 0.143 Uiso 0.457(10) 1 calc R U P A 2
H38E H 1.0508 0.0491 0.1849 0.143 Uiso 0.457(10) 1 calc R U P A 2
H38F H 1.1213 0.0272 0.2581 0.143 Uiso 0.457(10) 1 calc R U P A 2
C39' C 0.8710(18) 0.0677(18) 0.248(2) 0.105(5) Uani 0.457(10) 1 d D U P A 2
H39D H 0.8103 0.1004 0.2731 0.158 Uiso 0.457(10) 1 calc R U P A 2
H39E H 0.8656 0.0998 0.1919 0.158 Uiso 0.457(10) 1 calc R U P A 2
H39F H 0.8770 -0.0004 0.2586 0.158 Uiso 0.457(10) 1 calc R U P A 2
C40' C 0.975(3) 0.0169(18) 0.3721(11) 0.112(5) Uani 0.457(10) 1 d D U P A 2
H40D H 0.9158 0.0501 0.3980 0.168 Uiso 0.457(10) 1 calc R U P A 2
H40E H 0.9771 -0.0496 0.3797 0.168 Uiso 0.457(10) 1 calc R U P A 2
H40F H 1.0368 0.0153 0.3944 0.168 Uiso 0.457(10) 1 calc R U P A 2
C25 C 0.8447(8) 0.6533(8) 0.3641(5) 0.057(2) Uani 1 1 d . U . . .
C41 C 0.8808(10) 0.7361(9) 0.3633(8) 0.084(3) Uani 1 1 d . U . . .
C42 C 0.9902(12) 0.7185(13) 0.3593(13) 0.160(6) Uani 1 1 d . U . B 1
H42A H 1.0181 0.6900 0.3172 0.241 Uiso 1 1 calc R U . B 1
H42B H 1.0024 0.7800 0.3490 0.241 Uiso 1 1 calc R U . B 1
H42C H 1.0231 0.6737 0.4090 0.241 Uiso 1 1 calc R U . B 1
C43 C 0.8340(12) 0.7803(11) 0.4276(10) 0.128(5) Uani 1 1 d . U . C 1
H43A H 0.7611 0.7912 0.4288 0.192 Uiso 1 1 calc R U . C 1
H43B H 0.8657 0.7360 0.4779 0.192 Uiso 1 1 calc R U . C 1
H43C H 0.8451 0.8423 0.4179 0.192 Uiso 1 1 calc R U . C 1
C44 C 0.8315(14) 0.8227(12) 0.2904(10) 0.149(6) Uani 1 1 d . U . D 1
H44A H 0.7580 0.8373 0.2905 0.223 Uiso 1 1 calc R U . D 1
H44B H 0.8466 0.8798 0.2916 0.223 Uiso 1 1 calc R U . D 1
H44C H 0.8590 0.8056 0.2431 0.223 Uiso 1 1 calc R U . D 1
C45 C 0.5575(9) 0.7294(8) 0.1863(6) 0.069(3) Uani 1 1 d . U . . .
H45A H 0.5187 0.7472 0.2310 0.083 Uiso 1 1 calc R U . . .
H45B H 0.5087 0.7465 0.1434 0.083 Uiso 1 1 calc R U . . .
C46 C 0.6317(12) 0.7877(11) 0.1590(7) 0.077(3) Uani 1 1 d . U . . .
O46 O 0.7211(8) 0.7487(7) 0.1557(5) 0.101(3) Uani 1 1 d . U . . .
O47 O 0.5813(8) 0.8846(7) 0.1374(5) 0.110(3) Uani 1 1 d . U . . .
H47 H 0.5192 0.8949 0.1438 0.165 Uiso 1 1 calc R U . . .
C48 C 0.6926(10) 0.3560(8) 0.0634(6) 0.072(3) Uani 1 1 d . U . . .
H48A H 0.7573 0.3373 0.0363 0.086 Uiso 1 1 calc R U . . .
H48B H 0.6398 0.4018 0.0236 0.086 Uiso 1 1 calc R U . . .
C49 C 0.6645(9) 0.2665(9) 0.1027(7) 0.075(3) Uani 1 1 d . U . . .
O49 O 0.6576(8) 0.2164(6) 0.0658(5) 0.110(3) Uani 1 1 d . U . . .
N49 N 0.6454(7) 0.2478(6) 0.1832(5) 0.073(3) Uani 1 1 d . U . . .
H49 H 0.6543 0.2829 0.2104 0.087 Uiso 1 1 calc R U . . .
N50 N 0.6109(7) 0.1682(6) 0.2170(5) 0.073(2) Uani 1 1 d . U . . .
C50 C 0.6047(8) 0.1384(7) 0.2931(6) 0.062(3) Uani 1 1 d . U . . .
H50 H 0.6208 0.1688 0.3262 0.075 Uiso 1 1 calc R U . . .
C51 C 0.5698(8) 0.0519(8) 0.3237(7) 0.065(3) Uani 1 1 d . U . . .
C52 C 0.5343(9) 0.0137(8) 0.2760(7) 0.076(3) Uani 1 1 d . U . . .
H52 H 0.5300 0.0426 0.2211 0.091 Uiso 1 1 calc R U . . .
C53 C 0.5044(9) -0.0692(8) 0.3103(7) 0.075(3) Uani 1 1 d . U . . .
H53 H 0.4789 -0.0960 0.2789 0.090 Uiso 1 1 calc R U . . .
C54 C 0.5134(8) -0.1097(8) 0.3902(6) 0.065(3) Uani 1 1 d . U . . .
H54 H 0.4923 -0.1638 0.4151 0.078 Uiso 1 1 calc R U . . .
C55 C 0.5547(9) -0.0692(8) 0.4342(7) 0.075(3) Uani 1 1 d . U . . .
H55 H 0.5630 -0.1000 0.4888 0.090 Uiso 1 1 calc R U . . .
N56 N 0.5834(7) 0.0102(6) 0.4045(5) 0.071(2) Uani 1 1 d . U . . .
C57 C 1.0374(8) 0.4880(8) 0.1821(7) 0.072(3) Uani 1 1 d . U . . .
H57A H 1.0701 0.4572 0.1415 0.086 Uiso 1 1 calc R U . . .
H57B H 1.0788 0.4518 0.2308 0.086 Uiso 1 1 calc R U . . .
C58 C 1.0350(14) 0.5931(11) 0.1566(9) 0.107(5) Uani 1 1 d . U . . .
O58 O 1.1098(9) 0.6136(8) 0.1450(6) 0.138(4) Uani 1 1 d . U . . .
O59 O 0.9437(8) 0.6628(7) 0.1422(6) 0.116(3) Uani 1 1 d . U . . .
H59 H 0.8985 0.6374 0.1498 0.174 Uiso 1 1 calc R U . . .
C60 C 0.7389(9) 0.3592(8) 0.4456(6) 0.072(3) Uani 1 1 d . U . . .
H60A H 0.6837 0.3975 0.4725 0.086 Uiso 1 1 calc R U . . .
H60B H 0.8031 0.3378 0.4754 0.086 Uiso 1 1 calc R U . . .
C61 C 0.7152(8) 0.2694(8) 0.4402(7) 0.063(3) Uani 1 1 d . U . . .
O61 O 0.7040(6) 0.2536(5) 0.3805(5) 0.082(2) Uani 1 1 d . U . . .
N61 N 0.7074(7) 0.2066(7) 0.5121(5) 0.079(3) Uani 1 1 d . U . . .
H61 H 0.6983 0.1522 0.5145 0.095 Uiso 1 1 calc R U . . .
N62 N 0.7137(6) 0.2272(6) 0.5810(6) 0.065(2) Uani 1 1 d . U . . .
C62 C 0.7096(8) 0.1622(8) 0.6444(7) 0.069(3) Uani 1 1 d . U . . .
H62 H 0.7027 0.1038 0.6422 0.083 Uiso 1 1 calc R U . . .
C63 C 0.7155(8) 0.1765(8) 0.7236(7) 0.071(3) Uani 1 1 d . U . . .
C64 C 0.7378(8) 0.2571(8) 0.7312(7) 0.075(3) Uani 1 1 d . U . . .
H64 H 0.7485 0.3046 0.6863 0.090 Uiso 1 1 calc R U . . .
C65 C 0.7436(10) 0.2650(10) 0.8058(8) 0.090(4) Uani 1 1 d . U . . .
H65 H 0.7605 0.3163 0.8132 0.108 Uiso 1 1 calc R U . . .
C66 C 0.7232(10) 0.1931(10) 0.8698(8) 0.093(4) Uani 1 1 d . U . . .
H66 H 0.7251 0.1960 0.9214 0.111 Uiso 1 1 calc R U . . .
C67 C 0.7015(9) 0.1224(9) 0.8569(8) 0.084(3) Uani 1 1 d . U . . .
H67 H 0.6880 0.0763 0.9015 0.101 Uiso 1 1 calc R U . . .
N68 N 0.6963(8) 0.1077(7) 0.7860(6) 0.084(3) Uani 1 1 d . U . . .
C82 C 0.2684(16) 0.0784(11) 0.4205(10) 0.157(8) Uani 1 1 d . U . . .
H82A H 0.2325 0.1310 0.4429 0.236 Uiso 1 1 calc R U . . .
H82B H 0.2271 0.0818 0.3780 0.236 Uiso 1 1 calc R U . . .
H82C H 0.3333 0.0850 0.4002 0.236 Uiso 1 1 calc R U . . .
O82 O 0.2861(7) -0.0107(6) 0.4780(5) 0.107(3) Uani 1 1 d . U . . .
H82 H 0.3184 -0.0116 0.5284 0.161 Uiso 1 1 d . U . . .

loop_
_atom_site_aniso_label
_atom_site_aniso_U_11
_atom_site_aniso_U_22
_atom_site_aniso_U_33
_atom_site_aniso_U_23
_atom_site_aniso_U_13
_atom_site_aniso_U_12
S1 0.0617(17) 0.083(2) 0.0730(19) -0.0395(16) 0.0119(14) -0.0381(15)
C2 0.054(5) 0.048(5) 0.057(4) -0.019(4) 0.000(4) -0.025(4)
C3 0.048(5) 0.046(5) 0.054(5) -0.020(4) 0.000(4) -0.018(4)
C4 0.049(5) 0.066(6) 0.054(4) -0.020(4) 0.004(4) -0.031(5)
C5 0.056(6) 0.058(6) 0.051(4) -0.019(4) 0.002(4) -0.032(5)
C6 0.043(5) 0.054(5) 0.042(4) -0.009(4) -0.004(3) -0.022(4)
C7 0.042(5) 0.065(6) 0.058(4) -0.022(4) 0.004(4) -0.023(4)
O7 0.047(4) 0.070(4) 0.064(4) -0.019(3) 0.005(3) -0.035(3)
S8 0.0628(18) 0.115(3) 0.0448(15) -0.0105(15) -0.0008(13) -0.0473(18)
C9 0.053(4) 0.066(5) 0.051(5) -0.014(4) -0.001(4) -0.030(4)
C10 0.066(5) 0.066(5) 0.046(5) -0.013(4) 0.008(4) -0.029(4)
C11 0.065(5) 0.067(5) 0.049(5) -0.020(4) 0.007(4) -0.028(4)
C12 0.071(5) 0.065(5) 0.066(6) -0.020(4) 0.011(4) -0.035(4)
C13 0.061(5) 0.058(5) 0.055(5) -0.021(4) 0.001(4) -0.029(4)
C14 0.056(4) 0.066(4) 0.041(5) -0.015(4) -0.005(3) -0.029(3)
O14 0.080(5) 0.067(4) 0.041(4) -0.009(3) -0.005(3) -0.041(4)
S15 0.0715(19) 0.0592(18) 0.0617(17) -0.0164(14) 0.0114(14) -0.0222(15)
C16 0.065(6) 0.053(5) 0.064(4) -0.019(3) 0.007(4) -0.023(4)
C17 0.055(6) 0.042(4) 0.083(5) -0.019(4) 0.008(4) -0.016(4)
C19 0.046(6) 0.052(5) 0.091(6) -0.013(4) -0.002(5) -0.012(4)
C20 0.042(5) 0.047(4) 0.066(4) -0.013(3) -0.005(4) -0.014(4)
C21 0.034(5) 0.046(4) 0.073(4) -0.018(3) 0.003(4) -0.014(4)
O21 0.071(4) 0.038(3) 0.083(5) -0.019(3) -0.004(3) -0.023(3)
S22 0.070(2) 0.0696(19) 0.079(2) -0.0222(16) -0.0199(15) -0.0154(15)
C23 0.054(4) 0.052(4) 0.046(5) -0.014(4) -0.003(4) -0.021(3)
C24 0.063(5) 0.062(5) 0.052(6) -0.013(4) -0.002(4) -0.037(4)
C26 0.059(5) 0.061(5) 0.052(6) -0.019(4) 0.000(4) -0.029(4)
C27 0.059(5) 0.068(5) 0.063(6) -0.021(5) 0.002(4) -0.032(4)
C28 0.064(4) 0.053(4) 0.036(5) -0.007(4) -0.010(4) -0.030(3)
O28 0.078(5) 0.063(4) 0.056(4) -0.022(3) 0.000(3) -0.038(4)
C29 0.061(5) 0.071(6) 0.059(5) -0.014(4) 0.008(4) -0.042(5)
C30 0.070(7) 0.090(7) 0.086(6) -0.008(5) 0.002(5) -0.052(5)
C31 0.105(9) 0.105(9) 0.107(8) -0.026(7) 0.000(6) -0.069(8)
C32 0.074(6) 0.090(7) 0.130(10) -0.021(7) 0.032(6) -0.046(6)
C33 0.094(7) 0.061(5) 0.056(5) -0.006(4) 0.007(5) -0.032(4)
C34 0.111(8) 0.065(7) 0.103(9) -0.016(6) 0.002(6) -0.038(6)
C35 0.104(7) 0.077(7) 0.078(8) -0.013(6) 0.004(6) -0.028(5)
C36 0.197(13) 0.120(10) 0.058(6) -0.019(6) 0.023(6) -0.065(10)
C18 0.060(6) 0.049(4) 0.088(5) -0.011(4) 0.008(4) -0.024(4)
C37 0.085(7) 0.046(5) 0.122(7) -0.016(4) -0.002(5) -0.026(5)
C38 0.096(8) 0.057(8) 0.135(11) -0.026(7) 0.007(7) -0.032(6)
C39 0.102(8) 0.048(8) 0.155(11) -0.009(7) -0.020(8) -0.026(6)
C40 0.144(13) 0.066(8) 0.126(8) -0.018(5) 0.004(7) -0.045(8)
C38' 0.096(8) 0.057(8) 0.135(11) -0.026(7) 0.007(7) -0.032(6)
C39' 0.102(8) 0.048(8) 0.155(11) -0.009(7) -0.020(8) -0.026(6)
C40' 0.144(13) 0.066(8) 0.126(8) -0.018(5) 0.004(7) -0.045(8)
C25 0.069(5) 0.063(5) 0.046(5) -0.012(4) -0.001(4) -0.036(4)
C41 0.103(7) 0.072(6) 0.109(8) -0.040(5) 0.011(6) -0.060(6)
C42 0.125(8) 0.141(12) 0.280(18) -0.122(12) 0.034(8) -0.078(8)
C43 0.142(11) 0.113(10) 0.159(10) -0.066(8) 0.016(8) -0.060(9)
C44 0.184(13) 0.113(9) 0.170(10) -0.012(7) -0.014(9) -0.097(9)
C45 0.089(7) 0.072(5) 0.053(6) -0.018(4) 0.005(5) -0.038(5)
C46 0.102(7) 0.091(6) 0.058(7) -0.021(5) 0.000(6) -0.056(6)
O46 0.102(6) 0.121(7) 0.090(6) -0.020(5) 0.009(5) -0.061(5)
O47 0.136(7) 0.087(5) 0.119(7) -0.027(5) 0.022(5) -0.060(5)
C48 0.118(9) 0.070(6) 0.040(5) -0.001(4) -0.013(5) -0.057(6)
C49 0.102(9) 0.067(6) 0.062(5) -0.012(4) 0.000(5) -0.043(6)
O49 0.189(10) 0.093(6) 0.080(6) -0.031(5) 0.002(5) -0.084(6)
N49 0.107(7) 0.064(5) 0.061(4) -0.014(4) 0.008(4) -0.052(5)
N50 0.092(7) 0.059(5) 0.069(5) -0.007(4) -0.004(4) -0.039(5)
C50 0.071(7) 0.055(5) 0.062(5) -0.010(4) -0.003(5) -0.027(5)
C51 0.071(7) 0.057(5) 0.065(5) -0.015(4) 0.004(4) -0.023(5)
C52 0.086(8) 0.077(7) 0.072(6) -0.020(5) 0.002(5) -0.040(6)
C53 0.093(8) 0.072(7) 0.067(5) -0.019(5) 0.005(5) -0.040(6)
C54 0.070(7) 0.052(6) 0.072(5) -0.019(5) -0.005(5) -0.015(5)
C55 0.116(9) 0.064(6) 0.054(6) -0.008(4) 0.001(5) -0.048(6)
N56 0.098(7) 0.047(5) 0.063(5) -0.006(4) -0.002(4) -0.028(5)
C57 0.080(6) 0.071(6) 0.082(8) -0.026(5) -0.005(5) -0.041(5)
C58 0.132(8) 0.074(7) 0.138(12) -0.028(7) -0.007(7) -0.062(6)
O58 0.160(8) 0.152(8) 0.135(9) -0.023(7) -0.009(6) -0.109(7)
O59 0.146(7) 0.081(6) 0.126(8) -0.024(5) -0.011(6) -0.047(5)
C60 0.088(8) 0.078(6) 0.062(5) -0.019(4) 0.005(5) -0.047(6)
C61 0.064(7) 0.066(6) 0.067(5) -0.025(4) 0.005(4) -0.030(5)
O61 0.129(7) 0.067(5) 0.068(4) -0.023(4) -0.009(4) -0.050(5)
N61 0.114(8) 0.071(6) 0.070(4) -0.021(4) 0.006(4) -0.055(6)
N62 0.064(6) 0.062(5) 0.074(4) -0.022(4) -0.003(4) -0.025(5)
C62 0.068(7) 0.056(6) 0.081(5) -0.017(4) -0.001(5) -0.020(5)
C63 0.073(7) 0.062(6) 0.080(5) -0.023(4) 0.006(5) -0.024(5)
C64 0.073(7) 0.062(6) 0.092(6) -0.024(5) -0.005(6) -0.021(6)
C65 0.106(9) 0.081(7) 0.096(7) -0.040(6) 0.007(6) -0.036(7)
C66 0.109(10) 0.088(8) 0.087(7) -0.024(6) -0.013(6) -0.039(7)
C67 0.097(9) 0.081(7) 0.078(6) -0.022(5) 0.005(6) -0.037(7)
N68 0.098(7) 0.080(6) 0.080(5) -0.018(4) 0.003(5) -0.041(6)
C82 0.26(2) 0.085(9) 0.139(12) -0.022(8) -0.064(12) -0.072(11)
O82 0.157(9) 0.077(6) 0.114(7) -0.030(5) -0.023(6) -0.065(6)

loop_
_atom_type_symbol
_atom_type_description
_atom_type_scat_dispersion_real
_atom_type_scat_dispersion_imag
_atom_type_scat_source
C C 0.0033 0.0016 'International Tables Vol C Tables 4.2.6.8 and 6.1.1.4'
H H 0.0000 0.0000 'International Tables Vol C Tables 4.2.6.8 and 6.1.1.4'
N N 0.0061 0.0033 'International Tables Vol C Tables 4.2.6.8 and 6.1.1.4'
O O 0.0106 0.0060 'International Tables Vol C Tables 4.2.6.8 and 6.1.1.4'
S S 0.1246 0.1234 'International Tables Vol C Tables 4.2.6.8 and 6.1.1.4'

loop_
_geom_angle_atom_site_label_1
_geom_angle_atom_site_label_2
_geom_angle_atom_site_label_3
_geom_angle
C2 S1 C27 107.8(5)
C7 C2 C3 118.9(8)
C7 C2 S1 125.4(7)
C3 C2 S1 115.1(7)
C4 C3 C2 120.7(8)
C4 C3 H3 119.7
C2 C3 H3 119.7
C5 C4 C3 117.0(8)
C5 C4 C29 123.4(9)
C3 C4 C29 119.6(8)
C4 C5 C6 124.1(9)
C4 C5 H5 117.9
C6 C5 H5 117.9
C7 C6 C5 119.8(8)
C7 C6 S8 122.1(7)
C5 C6 S8 116.9(7)
C2 C7 O7 116.6(8)
C2 C7 C6 119.5(8)
O7 C7 C6 124.0(8)
C45 O7 C7 114.0(7)
C6 S8 C9 107.7(4)
C14 C9 C10 121.9(9)
C14 C9 S8 120.7(8)
C10 C9 S8 117.2(8)
C11 C10 C9 119.4(10)
C11 C10 H10 120.3
C9 C10 H10 120.3
C10 C11 C12 117.0(9)
C10 C11 C33 120.4(10)
C12 C11 C33 122.6(9)
C13 C12 C11 123.3(9)
C13 C12 H12 118.4
C11 C12 H12 118.4
C12 C13 C14 120.0(10)
C12 C13 S15 118.8(8)
C14 C13 S15 121.2(8)
O14 C14 C9 120.3(8)
O14 C14 C13 121.8(9)
C9 C14 C13 117.8(9)
C14 O14 C48 108.2(7)
C13 S15 C16 105.7(5)
C21 C16 C17 118.2(10)
C21 C16 S15 124.5(8)
C17 C16 S15 117.0(8)
C18 C17 C16 121.3(10)
C18 C17 H17 119.3
C16 C17 H17 119.3
C20 C19 C18 124.2(11)
C20 C19 H19 117.9
C18 C19 H19 117.9
C19 C20 C21 117.8(10)
C19 C20 S22 118.0(8)
C21 C20 S22 123.9(8)
C16 C21 C20 122.0(9)
C16 C21 O21 118.5(9)
C20 C21 O21 119.4(9)
C57 O21 C21 112.3(7)
C23 S22 C20 107.1(5)
C24 C23 C28 116.5(9)
C24 C23 S22 120.5(7)
C28 C23 S22 122.8(7)
C23 C24 C25 124.9(9)
C23 C24 H24 117.6
C25 C24 H24 117.6
C25 C26 C27 122.6(10)
C25 C26 H26 118.7
C27 C26 H26 118.7
C28 C27 C26 120.0(9)
C28 C27 S1 121.6(7)
C26 C27 S1 117.8(8)
C27 C28 O28 120.0(8)
C27 C28 C23 119.6(8)
O28 C28 C23 120.1(9)
C28 O28 C60 109.5(7)
C30 C29 C31 111.3(10)
C30 C29 C4 113.5(9)
C31 C29 C4 111.2(9)
C30 C29 C32 110.1(9)
C31 C29 C32 106.4(9)
C4 C29 C32 103.9(8)
C29 C30 H30A 109.5
C29 C30 H30B 109.5
H30A C30 H30B 109.5
C29 C30 H30C 109.5
H30A C30 H30C 109.5
H30B C30 H30C 109.5
C29 C31 H31A 109.5
C29 C31 H31B 109.5
H31A C31 H31B 109.5
C29 C31 H31C 109.5
H31A C31 H31C 109.5
H31B C31 H31C 109.5
C29 C32 H32A 109.5
C29 C32 H32B 109.5
H32A C32 H32B 109.5
C29 C32 H32C 109.5
H32A C32 H32C 109.5
H32B C32 H32C 109.5
C35 C33 C11 112.8(9)
C35 C33 C34 107.1(10)
C11 C33 C34 110.5(9)
C35 C33 C36 108.1(10)
C11 C33 C36 110.4(9)
C34 C33 C36 107.8(10)
C33 C34 H34A 109.5
C33 C34 H34B 109.5
H34A C34 H34B 109.5
C33 C34 H34C 109.5
H34A C34 H34C 109.5
H34B C34 H34C 109.5
C33 C35 H35A 109.5
C33 C35 H35B 109.5
H35A C35 H35B 109.5
C33 C35 H35C 109.5
H35A C35 H35C 109.5
H35B C35 H35C 109.5
C33 C36 H36A 109.5
C33 C36 H36B 109.5
H36A C36 H36B 109.5
C33 C36 H36C 109.5
H36A C36 H36C 109.5
H36B C36 H36C 109.5
C17 C18 C19 116.5(10)
C17 C18 C37 121.3(10)
C19 C18 C37 122.1(9)
C38 C37 C18 107.5(10)
C38' C37 C18 108.3(11)
C38 C37 C40 109.3(13)
C18 C37 C40 113.9(11)
C38' C37 C39' 107.5(15)
C18 C37 C39' 106.8(11)
C38' C37 C40' 109.4(15)
C18 C37 C40' 116.9(12)
C39' C37 C40' 107.6(15)
C38 C37 C39 107.7(13)
C18 C37 C39 108.4(10)
C40 C37 C39 109.7(14)
C37 C38 H38A 109.5
C37 C38 H38B 109.5
H38A C38 H38B 109.5
C37 C38 H38C 109.5
H38A C38 H38C 109.5
H38B C38 H38C 109.5
C37 C39 H39A 109.5
C37 C39 H39B 109.5
H39A C39 H39B 109.5
C37 C39 H39C 109.5
H39A C39 H39C 109.5
H39B C39 H39C 109.5
C37 C40 H40A 109.5
C37 C40 H40B 109.5
H40A C40 H40B 109.5
C37 C40 H40C 109.5
H40A C40 H40C 109.5
H40B C40 H40C 109.5
C37 C38' H38D 109.5
C37 C38' H38E 109.5
H38D C38' H38E 109.5
C37 C38' H38F 109.5
H38D C38' H38F 109.5
H38E C38' H38F 109.5
C37 C39' H39D 109.5
C37 C39' H39E 109.5
H39D C39' H39E 109.5
C37 C39' H39F 109.5
H39D C39' H39F 109.5
H39E C39' H39F 109.5
C37 C40' H40D 109.5
C37 C40' H40E 109.5
H40D C40' H40E 109.5
C37 C40' H40F 109.5
H40D C40' H40F 109.5
H40E C40' H40F 109.5
C26 C25 C24 116.4(9)
C26 C25 C41 122.2(10)
C24 C25 C41 121.4(10)
C42 C41 C43 111.5(12)
C42 C41 C25 117.6(11)
C43 C41 C25 111.8(10)
C42 C41 C44 106.5(13)
C43 C41 C44 100.4(13)
C25 C41 C44 107.5(11)
C41 C42 H42A 109.5
C41 C42 H42B 109.5
H42A C42 H42B 109.5
C41 C42 H42C 109.5
H42A C42 H42C 109.5
H42B C42 H42C 109.5
C41 C43 H43A 109.5
C41 C43 H43B 109.5
H43A C43 H43B 109.5
C41 C43 H43C 109.5
H43A C43 H43C 109.5
H43B C43 H43C 109.5
C41 C44 H44A 109.5
C41 C44 H44B 109.5
H44A C44 H44B 109.5
C41 C44 H44C 109.5
H44A C44 H44C 109.5
H44B C44 H44C 109.5
O7 C45 C46 111.2(10)
O7 C45 H45A 109.4
C46 C45 H45A 109.4
O7 C45 H45B 109.4
C46 C45 H45B 109.4
H45A C45 H45B 108.0
O46 C46 O47 126.3(13)
O46 C46 C45 122.2(13)
O47 C46 C45 111.4(12)
C46 O47 H47 109.5
O14 C48 C49 112.8(8)
O14 C48 H48A 109.0
C49 C48 H48A 109.0
O14 C48 H48B 109.0
C49 C48 H48B 109.0
H48A C48 H48B 107.8
O49 C49 N49 123.1(11)
O49 C49 C48 120.4(11)
N49 C49 C48 116.5(10)
N50 N49 C49 115.2(9)
N50 N49 H49 122.4
C49 N49 H49 122.4
C50 N50 N49 118.4(9)
N50 C50 C51 114.6(10)
N50 C50 H50 122.7
C51 C50 H50 122.7
N56 C51 C52 123.5(10)
N56 C51 C50 113.0(10)
C52 C51 C50 123.4(10)
C51 C52 C53 119.3(11)
C51 C52 H52 120.3
C53 C52 H52 120.3
C54 C53 C52 118.3(11)
C54 C53 H53 120.8
C52 C53 H53 120.8
C55 C54 C53 118.8(11)
C55 C54 H54 120.6
C53 C54 H54 120.6
C54 C55 N56 125.2(10)
C54 C55 H55 117.4
N56 C55 H55 117.4
C51 N56 C55 114.7(9)
O21 C57 C58 112.0(11)
O21 C57 H57A 109.2
C58 C57 H57A 109.2
O21 C57 H57B 109.2
C58 C57 H57B 109.2
H57A C57 H57B 107.9
O58 C58 O59 120.3(15)
O58 C58 C57 122.3(16)
O59 C58 C57 117.2(13)
C58 O59 H59 109.5
O28 C60 C61 107.4(8)
O28 C60 H60A 110.2
C61 C60 H60A 110.2
O28 C60 H60B 110.2
C61 C60 H60B 110.2
H60A C60 H60B 108.5
O61 C61 N61 121.3(10)
O61 C61 C60 125.6(10)
N61 C61 C60 113.1(10)
C61 N61 N62 121.7(9)
C61 N61 H61 119.2
N62 N61 H61 119.2
C62 N62 N61 116.4(9)
N62 C62 C63 121.2(10)
N62 C62 H62 119.4
C63 C62 H62 119.4
N68 C63 C64 122.8(11)
N68 C63 C62 115.1(10)
C64 C63 C62 122.0(11)
C65 C64 C63 119.0(12)
C65 C64 H64 120.5
C63 C64 H64 120.5
C64 C65 C66 117.3(12)
C64 C65 H65 121.4
C66 C65 H65 121.4
C67 C66 C65 119.3(13)
C67 C66 H66 120.3
C65 C66 H66 120.3
C66 C67 N68 127.4(13)
C66 C67 H67 116.3
N68 C67 H67 116.3
C63 N68 C67 114.1(10)
O82 C82 H82A 109.5
O82 C82 H82B 109.5
H82A C82 H82B 109.5
O82 C82 H82C 109.5
H82A C82 H82C 109.5
H82B C82 H82C 109.5
C82 O82 H82 111.1(9)

loop_
_geom_bond_atom_site_label_1
_geom_bond_atom_site_label_2
_geom_bond_distance
S1 C2 1.743(9)
S1 C27 1.786(10)
C2 C7 1.412(13)
C2 C3 1.432(12)
C3 C4 1.429(12)
C3 H3 0.9300
C4 C5 1.359(12)
C4 C29 1.531(12)
C5 C6 1.388(12)
C5 H5 0.9300
C6 C7 1.391(12)
C6 S8 1.756(9)
C7 O7 1.378(10)
O7 C45 1.392(11)
S8 C9 1.782(10)
C9 C14 1.396(13)
C9 C10 1.417(13)
C10 C11 1.398(13)
C10 H10 0.9300
C11 C12 1.424(14)
C11 C33 1.518(14)
C12 C13 1.348(12)
C12 H12 0.9300
C13 C14 1.416(12)
C13 S15 1.736(10)
C14 O14 1.375(11)
O14 C48 1.476(11)
S15 C16 1.744(11)
C16 C21 1.369(13)
C16 C17 1.442(13)
C17 C18 1.371(14)
C17 H17 0.9300
C19 C20 1.365(13)
C19 C18 1.407(14)
C19 H19 0.9300
C20 C21 1.387(13)
C20 S22 1.753(10)
C21 O21 1.415(11)
O21 C57 1.394(11)
S22 C23 1.717(10)
C23 C24 1.372(12)
C23 C28 1.418(12)
C24 C25 1.414(13)
C24 H24 0.9300
C26 C25 1.353(12)
C26 C27 1.379(12)
C26 H26 0.9300
C27 C28 1.409(13)
C28 O28 1.399(10)
O28 C60 1.400(11)
C29 C30 1.430(14)
C29 C31 1.521(15)
C29 C32 1.655(15)
C30 H30A 0.9600
C30 H30B 0.9600
C30 H30C 0.9600
C31 H31A 0.9600
C31 H31B 0.9600
C31 H31C 0.9600
C32 H32A 0.9600
C32 H32B 0.9600
C32 H32C 0.9600
C33 C35 1.495(15)
C33 C34 1.543(15)
C33 C36 1.526(15)
C34 H34A 0.9600
C34 H34B 0.9600
C34 H34C 0.9600
C35 H35A 0.9600
C35 H35B 0.9600
C35 H35C 0.9600
C36 H36A 0.9600
C36 H36B 0.9600
C36 H36C 0.9600
C18 C37 1.539(15)
C37 C38 1.498(15)
C37 C38' 1.515(15)
C37 C40 1.538(16)
C37 C39' 1.537(16)
C37 C40' 1.540(16)
C37 C39 1.542(15)
C38 H38A 0.9600
C38 H38B 0.9600
C38 H38C 0.9600
C39 H39A 0.9600
C39 H39B 0.9600
C39 H39C 0.9600
C40 H40A 0.9600
C40 H40B 0.9600
C40 H40C 0.9600
C38' H38D 0.9600
C38' H38E 0.9600
C38' H38F 0.9600
C39' H39D 0.9600
C39' H39E 0.9600
C39' H39F 0.9600
C40' H40D 0.9600
C40' H40E 0.9600
C40' H40F 0.9600
C25 C41 1.493(13)
C41 C42 1.436(17)
C41 C43 1.483(17)
C41 C44 1.523(19)
C42 H42A 0.9600
C42 H42B 0.9600
C42 H42C 0.9600
C43 H43A 0.9600
C43 H43B 0.9600
C43 H43C 0.9600
C44 H44A 0.9600
C44 H44B 0.9600
C44 H44C 0.9600
C45 C46 1.526(15)
C45 H45A 0.9700
C45 H45B 0.9700
C46 O46 1.173(14)
C46 O47 1.327(15)
O47 H47 0.8200
C48 C49 1.479(14)
C48 H48A 0.9700
C48 H48B 0.9700
C49 O49 1.172(12)
C49 N49 1.382(13)
N49 N50 1.388(11)
N49 H49 0.8600
N50 C50 1.285(12)
C50 C51 1.476(14)
C50 H50 0.9300
C51 N56 1.370(13)
C51 C52 1.360(14)
C52 C53 1.395(14)
C52 H52 0.9300
C53 C54 1.350(14)
C53 H53 0.9300
C54 C55 1.383(14)
C54 H54 0.9300
C55 N56 1.330(12)
C55 H55 0.9300
C57 C58 1.497(16)
C57 H57A 0.9700
C57 H57B 0.9700
C58 O58 1.161(15)
C58 O59 1.315(17)
O59 H59 0.8200
C60 C61 1.531(14)
C60 H60A 0.9700
C60 H60B 0.9700
C61 O61 1.184(11)
C61 N61 1.350(13)
N61 N62 1.364(11)
N61 H61 0.8600
N62 C62 1.252(12)
C62 C63 1.494(15)
C62 H62 0.9300
C63 N68 1.339(13)
C63 C64 1.400(14)
C64 C65 1.372(16)
C64 H64 0.9300
C65 C66 1.389(16)
C65 H65 0.9300
C66 C67 1.289(15)
C66 H66 0.9300
C67 N68 1.350(14)
C67 H67 0.9300
C82 O82 1.367(16)
C82 H82A 0.9600
C82 H82B 0.9600
C82 H82C 0.9600
O82 H82 1.024(8)

loop_
_geom_torsion_atom_site_label_1
_geom_torsion_atom_site_label_2
_geom_torsion_atom_site_label_3
_geom_torsion_atom_site_label_4
_geom_torsion
C27 S1 C2 C7 -53.0(10)
C27 S1 C2 C3 136.3(7)
C7 C2 C3 C4 0.4(13)
S1 C2 C3 C4 171.8(7)
C2 C3 C4 C5 0.6(13)
C2 C3 C4 C29 179.8(8)
C3 C4 C5 C6 -0.4(14)
C29 C4 C5 C6 -179.7(9)
C4 C5 C6 C7 -0.7(15)
C4 C5 C6 S8 -168.6(8)
C3 C2 C7 O7 179.0(8)
S1 C2 C7 O7 8.6(13)
C3 C2 C7 C6 -1.5(13)
S1 C2 C7 C6 -172.0(7)
C5 C6 C7 C2 1.6(14)
S8 C6 C7 C2 168.9(7)
C5 C6 C7 O7 -178.9(8)
S8 C6 C7 O7 -11.7(13)
C2 C7 O7 C45 -87.6(10)
C6 C7 O7 C45 93.0(11)
C7 C6 S8 C9 41.8(9)
C5 C6 S8 C9 -150.6(8)
C6 S8 C9 C14 64.2(9)
C6 S8 C9 C10 -121.4(8)
C14 C9 C10 C11 -1.5(14)
S8 C9 C10 C11 -175.8(7)
C9 C10 C11 C12 -4.8(13)
C9 C10 C11 C33 177.5(9)
C10 C11 C12 C13 9.6(15)
C33 C11 C12 C13 -172.7(10)
C11 C12 C13 C14 -7.8(15)
C11 C12 C13 S15 169.3(8)
C10 C9 C14 O14 -174.8(8)
S8 C9 C14 O14 -0.7(12)
C10 C9 C14 C13 3.5(13)
S8 C9 C14 C13 177.6(7)
C12 C13 C14 O14 179.3(8)
S15 C13 C14 O14 2.3(12)
C12 C13 C14 C9 1.0(14)
S15 C13 C14 C9 -176.0(7)
C9 C14 O14 C48 94.2(10)
C13 C14 O14 C48 -84.0(10)
C12 C13 S15 C16 131.4(8)
C14 C13 S15 C16 -51.6(9)
C13 S15 C16 C21 -62.9(9)
C13 S15 C16 C17 123.8(8)
C21 C16 C17 C18 0.3(14)
S15 C16 C17 C18 174.0(8)
C18 C19 C20 C21 0.0(14)
C18 C19 C20 S22 -173.4(8)
C17 C16 C21 C20 -1.8(14)
S15 C16 C21 C20 -175.0(7)
C17 C16 C21 O21 175.7(8)
S15 C16 C21 O21 2.4(13)
C19 C20 C21 C16 1.6(13)
S22 C20 C21 C16 174.6(7)
C19 C20 C21 O21 -175.8(8)
S22 C20 C21 O21 -2.8(12)
C16 C21 O21 C57 -92.8(10)
C20 C21 O21 C57 84.7(10)
C19 C20 S22 C23 -136.4(8)
C21 C20 S22 C23 50.7(9)
C20 S22 C23 C24 -127.8(8)
C20 S22 C23 C28 58.7(9)
C28 C23 C24 C25 1.7(14)
S22 C23 C24 C25 -172.2(8)
C25 C26 C27 C28 0.5(15)
C25 C26 C27 S1 172.1(7)
C2 S1 C27 C28 -48.2(9)
C2 S1 C27 C26 140.4(8)
C26 C27 C28 O28 -176.4(8)
S1 C27 C28 O28 12.4(12)
C26 C27 C28 C23 -2.3(14)
S1 C27 C28 C23 -173.6(7)
C24 C23 C28 C27 1.3(13)
S22 C23 C28 C27 174.9(7)
C24 C23 C28 O28 175.3(8)
S22 C23 C28 O28 -11.1(12)
C27 C28 O28 C60 -92.0(10)
C23 C28 O28 C60 94.0(10)
C5 C4 C29 C30 127.1(11)
C3 C4 C29 C30 -52.1(13)
C5 C4 C29 C31 0.7(14)
C3 C4 C29 C31 -178.5(9)
C5 C4 C29 C32 -113.4(11)
C3 C4 C29 C32 67.4(11)
C10 C11 C33 C35 11.7(14)
C12 C11 C33 C35 -165.9(10)
C10 C11 C33 C34 131.5(10)
C12 C11 C33 C34 -46.1(13)
C10 C11 C33 C36 -109.3(12)
C12 C11 C33 C36 73.1(14)
C16 C17 C18 C19 1.2(14)
C16 C17 C18 C37 -179.2(9)
C20 C19 C18 C17 -1.4(14)
C20 C19 C18 C37 179.0(9)
C17 C18 C37 C38 -106.7(14)
C19 C18 C37 C38 72.9(15)
C17 C18 C37 C38' 63.2(16)
C19 C18 C37 C38' -117.2(15)
C17 C18 C37 C40 14.6(16)
C19 C18 C37 C40 -165.8(15)
C17 C18 C37 C39' -52.2(17)
C19 C18 C37 C39' 127.3(16)
C17 C18 C37 C40' -172.7(16)
C19 C18 C37 C40' 6.8(18)
C17 C18 C37 C39 137.1(14)
C19 C18 C37 C39 -43.3(16)
C27 C26 C25 C24 2.3(14)
C27 C26 C25 C41 -178.5(10)
C23 C24 C25 C26 -3.5(14)
C23 C24 C25 C41 177.3(10)
C26 C25 C41 C42 -179.2(13)
C24 C25 C41 C42 0.0(18)
C26 C25 C41 C43 50.0(16)
C24 C25 C41 C43 -130.8(12)
C26 C25 C41 C44 -59.2(15)
C24 C25 C41 C44 120.0(13)
C7 O7 C45 C46 173.6(8)
O7 C45 C46 O46 2.5(15)
O7 C45 C46 O47 -180.0(9)
C14 O14 C48 C49 -168.2(9)
O14 C48 C49 O49 -176.6(11)
O14 C48 C49 N49 4.7(15)
O49 C49 N49 N50 -3.8(17)
C48 C49 N49 N50 174.8(9)
C49 N49 N50 C50 170.9(10)
N49 N50 C50 C51 -178.5(8)
N50 C50 C51 N56 167.9(9)
N50 C50 C51 C52 -8.0(15)
N56 C51 C52 C53 3.6(17)
C50 C51 C52 C53 179.1(10)
C51 C52 C53 C54 -1.0(16)
C52 C53 C54 C55 -1.9(16)
C53 C54 C55 N56 2.7(18)
C52 C51 N56 C55 -2.9(15)
C50 C51 N56 C55 -178.8(9)
C54 C55 N56 C51 -0.3(16)
C21 O21 C57 C58 178.5(10)
O21 C57 C58 O58 177.9(14)
O21 C57 C58 O59 -6.6(17)
C28 O28 C60 C61 -172.5(8)
O28 C60 C61 O61 -1.5(15)
O28 C60 C61 N61 178.7(9)
O61 C61 N61 N62 -175.8(10)
C60 C61 N61 N62 4.0(14)
C61 N61 N62 C62 -177.3(10)
N61 N62 C62 C63 -179.9(9)
N62 C62 C63 N68 171.5(10)
N62 C62 C63 C64 -7.6(16)
N68 C63 C64 C65 2.1(17)
C62 C63 C64 C65 -179.0(10)
C63 C64 C65 C66 -2.1(17)
C64 C65 C66 C67 1.0(19)
C65 C66 C67 N68 0(2)
C64 C63 N68 C67 -0.7(16)
C62 C63 N68 C67 -179.7(10)
C66 C67 N68 C63 -0.6(19)

loop_
_platon_squeeze_void_nr
_platon_squeeze_void_average_x
_platon_squeeze_void_average_y
_platon_squeeze_void_average_z
_platon_squeeze_void_volume
_platon_squeeze_void_count_electrons
_platon_squeeze_void_content
1 0.000 0.000 0.000 245 90 ' '
2 0.295 0.472 0.102 12 2 ' '
3 0.705 0.528 0.898 12 3 ' '
